data_2103587
loop_
_publ_author_name
'Krogh Andersen, Anne Marie'
'Carlson, Stefan'

_publ_section_title
;
 High-pressure structures of \a- and \d-ZrMo~2~O~8~
;
_journal_issue 1
_journal_name_full 'Acta Crystallographica Section B'
_journal_page_first 20
_journal_page_last 26
_journal_paper_doi 10.1107/S0108768100013215
_journal_volume 57
_journal_year 2001
_chemical_formula_structural Zr(Mo4)2
_chemical_formula_sum 'Mo2 O8 Zr'
_chemical_formula_weight 411.10
_chemical_name_systematic 'Zirconium molybdate'
_space_group_IT_number 12
_symmetry_cell_setting monoclinic
_symmetry_space_group_name_Hall '-C 2y'
_symmetry_space_group_name_H-M 'C 1 2/m 1'
_cell_angle_alpha 90.0
_cell_angle_beta 93.039(2)
_cell_angle_gamma 90.0
_cell_formula_units_Z 2
_cell_length_a 9.8256(3)
_cell_length_b 5.98980(18)
_cell_length_c 5.31146(19)
_cell_measurement_pressure 1530000
_cell_measurement_temperature 298
_cell_volume 312.158(17)
_computing_structure_refinement GSAS
_diffrn_ambient_temperature 298
_diffrn_measurement_device_type synchrotron
_diffrn_radiation_type synchrotron
_diffrn_radiation_wavelength .42496
_diffrn_reflns_number 106
_refine_ls_goodness_of_fit_all 1.78
_refine_ls_number_parameters 53
_refine_ls_number_reflns 108
_refine_ls_shift/su_max .01
_refine_ls_shift/su_mean .01
_refine_ls_structure_factor_coef Fsqd
_reflns_number_gt 106
_reflns_number_total 106
_cod_data_source_file sn0004.cif
_cod_data_source_block 1.53GPa
_cod_original_cell_volume 312.16(2)
_cod_original_sg_symbol_H-M 'C 2/m'
_cod_original_formula_sum 'Mo2 O8 Zr1'
_cod_database_code 2103587
_cod_database_fobs_code 2103587

loop_
_symmetry_equiv_pos_as_xyz
+x,+y,+z
-x,+y,-z
-x,-y,-z
+x,-y,+z
+x+1/2,+y+1/2,+z
-x+1/2,+y+1/2,-z
-x+1/2,-y+1/2,-z
+x+1/2,-y+1/2,+z

loop_
_atom_site_label
_atom_site_fract_x
_atom_site_fract_y
_atom_site_fract_z
_atom_site_U_iso_or_equiv
_atom_site_thermal_displace_type
_atom_site_occupancy
Zr1 .0 .0 .0 .022(3) Uiso 1.0
Mo1 .3308(5) .0 .3123(7) .0033(17) Uiso 1.0
O1 .1112(14) -.248(3) .850(3) .009(3) Uiso 1.0
O2 .1301(14) .0 .256(2) .009(3) Uiso 1.0
O3 .3752(13) .0 .612(3) .009(3) Uiso 1.0

loop_
_atom_type_symbol
_atom_type_description
_atom_type_scat_dispersion_real
_atom_type_scat_dispersion_imag
_atom_type_scat_source
O O .0056 .0036 'International Tables Vol C Tables 4.2.6.8 and 6.1.1.4'
Mo Mo -1.2703 3.0978 'International Tables Vol C Tables 4.2.6.8 and 6.1.1.4'
Zr Zr -.5364 2.6141 'International Tables Vol C Tables 4.2.6.8 and 6.1.1.4'

loop_
_geom_angle_atom_site_label_1
_geom_angle_atom_site_label_2
_geom_angle_atom_site_label_3
_geom_angle
O1 Zr O1 85.7(6)
O1 Zr O1 85.7(6)
O1 Zr O1 94.3(6)
O1 Zr O1 94.3(6)
O1 Zr O1 180(2)
O1 Zr O1 180(2)
O1 Zr O2 85.5(4)
O1 Zr O2 85.5(4)
O1 Zr O2 85.5(4)
O1 Zr O2 85.5(4)
O1 Zr O2 94.5(4)
O1 Zr O2 94.5(4)
O1 Zr O2 94.5(4)
O1 Zr O2 94.5(4)
O2 Zr O2 180(2)
O1 Mo O1 109.6(6)
O1 Mo O2 105.2(4)
O1 Mo O2 105.2(4)
O1 Mo O3 112.6(4)
O1 Mo O3 112.6(4)
O2 Mo O3 111.2(6)

loop_
_geom_bond_atom_site_label_1
_geom_bond_atom_site_label_2
_geom_bond_distance
Zr O1 2.026(15)
Zr O1 2.026(15)
Zr O1 2.026(15)
Zr O1 2.026(15)
Zr O2 1.816(12)
Zr O2 1.816(12)
Mo O1 1.848(16)
Mo O1 1.848(16)
Mo O2 1.980(14)
Mo O3 1.629(16)
